data_4084704
loop_
_publ_author_name
'Whited, Matthew T.'
'Deetz, Alexander M.'
'Boerma, Joseph W.'
'DeRosha, Daniel E.'
'Janzen, Daron E.'

_publ_section_title
;
 Formation of Chlorosilyl Pincer-Type Rhodium Complexes by Multiple Si--H
 Activations of Bis(phosphine)/Dihydrosilyl Ligands
;
_journal_issue 19
_journal_name_full Organometallics
_journal_page_first 5070
_journal_paper_doi 10.1021/om5006319
_journal_volume 33
_journal_year 2014
_chemical_formula_moiety 'C24 H46 N2 P2 Si'
_chemical_formula_sum 'C24 H46 N2 P2 Si'
_chemical_formula_weight 452.66
_chemical_name_systematic
;
 ?
;
_space_group_IT_number 61
_symmetry_cell_setting orthorhombic
_symmetry_Int_Tables_number 61
_symmetry_space_group_name_Hall '-P 2ac 2ab'
_symmetry_space_group_name_H-M 'P b c a'
_atom_sites_solution_hydrogens mixed
_atom_sites_solution_primary direct
_audit_creation_date 2014-06-12
_audit_creation_method
;
Olex2 1.2
(compiled 2014.05.21 svn.r2940 for OlexSys, GUI svn.r4846)
;
_cell_angle_alpha 90
_cell_angle_beta 90
_cell_angle_gamma 90
_cell_formula_units_Z 16
_cell_length_a 11.8909(18)
_cell_length_b 23.798(4)
_cell_length_c 39.233(6)
_cell_measurement_reflns_used 30854
_cell_measurement_temperature 173(2)
_cell_measurement_theta_max 26.40
_cell_measurement_theta_min 3.00
_cell_volume 11102(3)
_computing_cell_refinement 'CrystalClear-SM Expert 2.0 r13'
_computing_data_collection 'CrystalClear-SM Expert 2.0 r13 (Rigaku, 2011)'
_computing_data_reduction 'CrystalClear-SM Expert 2.0 r13'
_computing_structure_refinement
;
SHELX, G.M. Sheldrick, Acta Cryst.
(2008). A64, 112-122
;
_computing_structure_solution 'SHELXS97 (Sheldrick, 2008)'
_diffrn_ambient_temperature 173.15
_diffrn_detector_area_resol_mean 6.827
_diffrn_measured_fraction_theta_full 0.980
_diffrn_measured_fraction_theta_max 0.976
_diffrn_measurement_device_type 'Rigaku XtaLAB mini'
_diffrn_measurement_method \w
_diffrn_radiation_type MoK\a
_diffrn_radiation_wavelength 0.71075
_diffrn_reflns_av_R_equivalents 0.0755
_diffrn_reflns_av_unetI/netI 0.0788
_diffrn_reflns_Laue_measured_fraction_full 0.980
_diffrn_reflns_Laue_measured_fraction_max 0.976
_diffrn_reflns_limit_h_max 14
_diffrn_reflns_limit_h_min -14
_diffrn_reflns_limit_k_max 29
_diffrn_reflns_limit_k_min -27
_diffrn_reflns_limit_l_max 49
_diffrn_reflns_limit_l_min -39
_diffrn_reflns_number 39481
_diffrn_reflns_point_group_measured_fraction_full 0.980
_diffrn_reflns_point_group_measured_fraction_max 0.976
_diffrn_reflns_theta_full 25.242
_diffrn_reflns_theta_max 26.362
_diffrn_reflns_theta_min 3.110
_exptl_absorpt_coefficient_mu 0.212
_exptl_absorpt_correction_T_max 0.958
_exptl_absorpt_correction_T_min 0.636
_exptl_absorpt_correction_type multi-scan
_exptl_absorpt_process_details 'REQAB (Rigaku, 1998)'
_exptl_crystal_colour colorless
_exptl_crystal_density_diffrn 1.081
_exptl_crystal_density_method 'not measured'
_exptl_crystal_description prism
_exptl_crystal_F_000 3968
_exptl_crystal_size_max 0.2
_exptl_crystal_size_mid 0.2
_exptl_crystal_size_min 0.2
_refine_diff_density_max 0.381
_refine_diff_density_min -0.285
_refine_diff_density_rms 0.056
_refine_ls_extinction_method none
_refine_ls_goodness_of_fit_ref 1.088
_refine_ls_hydrogen_treatment mixed
_refine_ls_matrix_type full
_refine_ls_number_parameters 579
_refine_ls_number_reflns 11066
_refine_ls_number_restraints 0
_refine_ls_restrained_S_all 1.088
_refine_ls_R_factor_all 0.1053
_refine_ls_R_factor_gt 0.0661
_refine_ls_shift/su_max 0.001
_refine_ls_shift/su_mean 0.000
_refine_ls_structure_factor_coef Fsqd
_refine_ls_weighting_details 'w=1/[\s^2^(Fo^2^)+(0.0490P)^2^+5.9450P] where P=(Fo^2^+2Fc^2^)/3'
_refine_ls_weighting_scheme calc
_refine_ls_wR_factor_gt 0.1316
_refine_ls_wR_factor_ref 0.1440
_reflns_number_gt 7575
_reflns_number_total 11066
_reflns_threshold_expression 'I > 2\s(I)'
_cod_data_source_file om5006319_si_002.cif
_cod_data_source_block scu1448_compound4
_cod_database_code 4084704
_shelx_estimated_absorpt_t_max 0.959
_shelx_estimated_absorpt_t_min 0.959
_olex2_refinement_description
;
1. Fixed Uiso
 At 1.2 times of:
  All C(H) groups, {H27D,H27E,H27F} of C27B, {H26D,H26E,H26F} of C26B, {H28A,
  H28B,H28C} of C28A, {H2C,H2D,H2E} of C2, {H3A,H3B,H3C} of C3, {H4A,H4B,H4C}
  of C4, {H6A,H6B,H6C} of C6, {H7A,H7B,H7C} of C7, {H8A,H8B,H8C} of C8, {H18A,
  H18B,H18C} of C18, {H19A,H19B,H19C} of C19, {H20A,H20B,H20C} of C20, {H22A,
  H22B,H22C} of C22, {H23A,H23B,H23C} of C23, {H24A,H24B,H24C} of C24, {H26A,
  H26B,H26C} of C26A, {H27A,H27B,H27C} of C27A, {H42A,H42B,H42C} of C42, {H43A,
  H43B,H43C} of C43, {H44A,H44B,H44C} of C44, {H46A,H46B,H46C} of C46, {H47A,
  H47B,H47C} of C47, {H48A,H48B,H48C} of C48, {H28D,H28E,H28F} of C28B, All C(H,
  H) groups
 At 1.5 times of:
  {H32A,H32B,H32C} of C32, {H31A,H31B,H31C} of C31, {H30A,H30B,H30C} of C30
2. Uiso/Uaniso restraints and constraints
Uanis(C25A) = Uanis(C25B)
Uanis(C26A) = Uanis(C26B)
Uanis(C27A) = Uanis(C27B)
Uanis(C28A) = Uanis(C28B)
3. Others
 Sof(C25B)=Sof(C26B)=Sof(H26D)=Sof(H26E)=Sof(H26F)=Sof(C27B)=Sof(H27D)=
 Sof(H27E)=Sof(H27F)=Sof(C28B)=Sof(H28D)=Sof(H28E)=Sof(H28F)=1-FVAR(1)
 Sof(C25A)=Sof(C26A)=Sof(H26A)=Sof(H26B)=Sof(H26C)=Sof(C27A)=Sof(H27A)=
 Sof(H27B)=Sof(H27C)=Sof(C28A)=Sof(H28A)=Sof(H28B)=Sof(H28C)=FVAR(1)
4.a Secondary CH2 refined with riding coordinates:
 C9(H9A,H9B), C16(H16A,H16B), C33(H33A,H33B), C40(H40A,H40B)
4.b Aromatic/amide H refined with riding coordinates:
 C11(H11), C12(H12), C13(H13), C14(H14), C35(H35), C36(H36), C37(H37), C38(H38)
4.c Idealised Me refined as rotating group:
 C2(H2C,H2D,H2E), C3(H3A,H3B,H3C), C4(H4A,H4B,H4C), C6(H6A,H6B,H6C), C7(H7A,
 H7B,H7C), C8(H8A,H8B,H8C), C18(H18A,H18B,H18C), C19(H19A,H19B,H19C), C20(H20A,
 H20B,H20C), C22(H22A,H22B,H22C), C23(H23A,H23B,H23C), C24(H24A,H24B,H24C),
 C26A(H26A,H26B,H26C), C27A(H27A,H27B,H27C), C28A(H28A,H28B,H28C), C26B(H26D,
 H26E,H26F), C27B(H27D,H27E,H27F), C28B(H28D,H28E,H28F), C30(H30A,H30B,H30C),
 C31(H31A,H31B,H31C), C32(H32A,H32B,H32C), C42(H42A,H42B,H42C), C43(H43A,H43B,
 H43C), C44(H44A,H44B,H44C), C46(H46A,H46B,H46C), C47(H47A,H47B,H47C), C48(H48A,
 H48B,H48C)
;

loop_
_space_group_symop_operation_xyz
'x, y, z'
'-x+1/2, y+1/2, z'
'x, -y+1/2, z+1/2'
'-x+1/2, -y, z+1/2'
'-x, -y, -z'
'x-1/2, -y-1/2, -z'
'-x, y-1/2, -z-1/2'
'x-1/2, y, -z-1/2'

loop_
_atom_site_label
_atom_site_type_symbol
_atom_site_fract_x
_atom_site_fract_y
_atom_site_fract_z
_atom_site_U_iso_or_equiv
_atom_site_adp_type
_atom_site_occupancy
_atom_site_site_symmetry_order
_atom_site_calc_flag
_atom_site_refinement_flags_posn
_atom_site_refinement_flags_occupancy
_atom_site_disorder_assembly
_atom_site_disorder_group
P1 P 0.67935(6) 0.69938(3) 0.51574(2) 0.02691(19) Uani 1 1 d . . . .
P2 P 1.12285(6) 0.58982(3) 0.57362(2) 0.02720(19) Uani 1 1 d . . . .
P3 P 0.69188(7) 0.53734(3) 0.70551(2) 0.0302(2) Uani 1 1 d . . . .
P4 P 1.05091(6) 0.34724(3) 0.69475(2) 0.02764(19) Uani 1 1 d . . . .
Si1 Si 0.87062(7) 0.61865(4) 0.54949(2) 0.0309(2) Uani 1 1 d . . . .
Si2 Si 0.82743(7) 0.42392(4) 0.69269(2) 0.0300(2) Uani 1 1 d . . . .
N1 N 0.7299(2) 0.59818(10) 0.54572(6) 0.0303(6) Uani 1 1 d . . . .
N2 N 0.9051(2) 0.55459(10) 0.56848(6) 0.0304(6) Uani 1 1 d . . . .
N3 N 0.6888(2) 0.43227(10) 0.67883(7) 0.0315(6) Uani 1 1 d . . . .
N4 N 0.83005(19) 0.35501(10) 0.67746(6) 0.0279(6) Uani 1 1 d . . . .
C1 C 0.6159(3) 0.69923(12) 0.47175(8) 0.0301(7) Uani 1 1 d . . . .
C2 C 0.4910(3) 0.68343(15) 0.46840(9) 0.0446(9) Uani 1 1 d . . . .
H2C H 0.4773 0.6477 0.4801 0.054 Uiso 1 1 calc GR . . .
H2D H 0.4715 0.6796 0.4442 0.054 Uiso 1 1 calc GR . . .
H2E H 0.4446 0.7129 0.4787 0.054 Uiso 1 1 calc GR . . .
C3 C 0.6336(3) 0.75682(14) 0.45531(9) 0.0473(9) Uani 1 1 d . . . .
H3A H 0.6157 0.7546 0.4310 0.057 Uiso 1 1 calc GR . . .
H3B H 0.7122 0.7683 0.4582 0.057 Uiso 1 1 calc GR . . .
H3C H 0.5842 0.7844 0.4663 0.057 Uiso 1 1 calc GR . . .
C4 C 0.6865(3) 0.65643(15) 0.45174(10) 0.0510(10) Uani 1 1 d . . . .
H4A H 0.7659 0.6674 0.4526 0.061 Uiso 1 1 calc GR . . .
H4B H 0.6613 0.6555 0.4280 0.061 Uiso 1 1 calc GR . . .
H4C H 0.6775 0.6191 0.4619 0.061 Uiso 1 1 calc GR . . .
C5 C 0.6010(3) 0.74824(14) 0.54521(8) 0.0358(8) Uani 1 1 d . . . .
C6 C 0.6428(4) 0.7328(2) 0.58085(10) 0.0744(14) Uani 1 1 d . . . .
H6A H 0.6199 0.6942 0.5863 0.089 Uiso 1 1 calc GR . . .
H6B H 0.6104 0.7587 0.5976 0.089 Uiso 1 1 calc GR . . .
H6C H 0.7250 0.7355 0.5815 0.089 Uiso 1 1 calc GR . . .
C7 C 0.4728(3) 0.74536(15) 0.54483(10) 0.0470(9) Uani 1 1 d . . . .
H7A H 0.4427 0.7680 0.5636 0.056 Uiso 1 1 calc GR . . .
H7B H 0.4487 0.7062 0.5476 0.056 Uiso 1 1 calc GR . . .
H7C H 0.4447 0.7599 0.5231 0.056 Uiso 1 1 calc GR . . .
C8 C 0.6381(3) 0.80850(15) 0.53733(11) 0.0634(12) Uani 1 1 d . . . .
H8A H 0.6108 0.8337 0.5553 0.076 Uiso 1 1 calc GR . . .
H8B H 0.6069 0.8201 0.5153 0.076 Uiso 1 1 calc GR . . .
H8C H 0.7204 0.8102 0.5364 0.076 Uiso 1 1 calc GR . . .
C9 C 0.6353(3) 0.62859(13) 0.53128(9) 0.0349(8) Uani 1 1 d . . . .
H9A H 0.5760 0.6329 0.5488 0.042 Uiso 1 1 calc R . . .
H9B H 0.6033 0.6068 0.5121 0.042 Uiso 1 1 calc R . . .
C10 C 0.7121(2) 0.54351(12) 0.55779(8) 0.0277(7) Uani 1 1 d . . . .
C11 C 0.6115(3) 0.51396(13) 0.55842(8) 0.0316(7) Uani 1 1 d . . . .
H11 H 0.5444 0.5306 0.5500 0.038 Uiso 1 1 calc R . . .
C12 C 0.6101(3) 0.45954(13) 0.57157(8) 0.0355(8) Uani 1 1 d . . . .
H12 H 0.5415 0.4391 0.5720 0.043 Uiso 1 1 calc R . . .
C13 C 0.7067(3) 0.43501(13) 0.58393(8) 0.0341(8) Uani 1 1 d . . . .
H13 H 0.7043 0.3978 0.5926 0.041 Uiso 1 1 calc R . . .
C14 C 0.8085(3) 0.46464(13) 0.58378(8) 0.0323(7) Uani 1 1 d . . . .
H14 H 0.8749 0.4477 0.5925 0.039 Uiso 1 1 calc R . . .
C15 C 0.8116(2) 0.51858(12) 0.57091(7) 0.0267(7) Uani 1 1 d . . . .
C16 C 1.0108(2) 0.53844(14) 0.58501(9) 0.0376(8) Uani 1 1 d . . . .
H16A H 1.0331 0.5003 0.5775 0.045 Uiso 1 1 calc R . . .
H16B H 1.0005 0.5377 0.6100 0.045 Uiso 1 1 calc R . . .
C17 C 1.2148(3) 0.54860(13) 0.54359(8) 0.0340(8) Uani 1 1 d . . . .
C18 C 1.1351(3) 0.52798(18) 0.51534(10) 0.0630(12) Uani 1 1 d . . . .
H18A H 1.1793 0.5120 0.4966 0.076 Uiso 1 1 calc GR . . .
H18B H 1.0906 0.5597 0.5068 0.076 Uiso 1 1 calc GR . . .
H18C H 1.0847 0.4992 0.5246 0.076 Uiso 1 1 calc GR . . .
C19 C 1.3005(3) 0.58838(15) 0.52726(9) 0.0450(9) Uani 1 1 d . . . .
H19A H 1.3402 0.5688 0.5089 0.054 Uiso 1 1 calc GR . . .
H19B H 1.3548 0.6006 0.5445 0.054 Uiso 1 1 calc GR . . .
H19C H 1.2614 0.6212 0.5179 0.054 Uiso 1 1 calc GR . . .
C20 C 1.2772(3) 0.49803(14) 0.55870(11) 0.0526(10) Uani 1 1 d . . . .
H20A H 1.3319 0.5111 0.5756 0.063 Uiso 1 1 calc GR . . .
H20B H 1.3165 0.4779 0.5405 0.063 Uiso 1 1 calc GR . . .
H20C H 1.2231 0.4728 0.5697 0.063 Uiso 1 1 calc GR . . .
C21 C 1.1941(3) 0.60084(14) 0.61610(8) 0.0381(8) Uani 1 1 d . . . .
C22 C 1.1151(4) 0.64011(17) 0.63582(10) 0.0650(12) Uani 1 1 d . . . .
H22A H 1.1472 0.6480 0.6583 0.078 Uiso 1 1 calc GR . . .
H22B H 1.0416 0.6220 0.6385 0.078 Uiso 1 1 calc GR . . .
H22C H 1.1061 0.6754 0.6232 0.078 Uiso 1 1 calc GR . . .
C23 C 1.2166(3) 0.54841(15) 0.63789(9) 0.0538(10) Uani 1 1 d . . . .
H23A H 1.1454 0.5293 0.6427 0.065 Uiso 1 1 calc GR . . .
H23B H 1.2521 0.5596 0.6594 0.065 Uiso 1 1 calc GR . . .
H23C H 1.2668 0.5229 0.6255 0.065 Uiso 1 1 calc GR . . .
C24 C 1.3054(3) 0.63240(16) 0.61046(9) 0.0525(10) Uani 1 1 d . . . .
H24A H 1.3352 0.6449 0.6325 0.063 Uiso 1 1 calc GR . . .
H24B H 1.2921 0.6651 0.5958 0.063 Uiso 1 1 calc GR . . .
H24C H 1.3598 0.6073 0.5995 0.063 Uiso 1 1 calc GR . . .
C25A C 0.699(4) 0.5913(9) 0.6753(10) 0.032(3) Uani 0.460(7) 1 d . P A 1
C26A C 0.7768(13) 0.6399(5) 0.6900(3) 0.068(2) Uani 0.460(7) 1 d . P A 1
H26A H 0.7336 0.6625 0.7062 0.082 Uiso 0.460(7) 1 calc GR P A 1
H26B H 0.8028 0.6638 0.6712 0.082 Uiso 0.460(7) 1 calc GR P A 1
H26C H 0.8419 0.6233 0.7015 0.082 Uiso 0.460(7) 1 calc GR P A 1
C27A C 0.592(4) 0.617(2) 0.6621(14) 0.063(4) Uani 0.460(7) 1 d . P A 1
H27A H 0.6094 0.6416 0.6429 0.076 Uiso 0.460(7) 1 calc GR P A 1
H27B H 0.5565 0.6386 0.6803 0.076 Uiso 0.460(7) 1 calc GR P A 1
H27C H 0.5414 0.5869 0.6546 0.076 Uiso 0.460(7) 1 calc GR P A 1
C28A C 0.7603(12) 0.5657(5) 0.6449(3) 0.068(2) Uani 0.460(7) 1 d . P A 1
H28A H 0.7701 0.5943 0.6272 0.082 Uiso 0.460(7) 1 calc GR P A 1
H28B H 0.7159 0.5344 0.6358 0.082 Uiso 0.460(7) 1 calc GR P A 1
H28C H 0.8341 0.5519 0.6522 0.082 Uiso 0.460(7) 1 calc GR P A 1
C25B C 0.694(3) 0.6067(7) 0.6778(8) 0.032(3) Uani 0.540(7) 1 d . P A 2
C26B C 0.7220(11) 0.6546(4) 0.7021(3) 0.068(2) Uani 0.540(7) 1 d . P A 2
H26D H 0.7475 0.6873 0.6890 0.082 Uiso 0.540(7) 1 calc GR P A 2
H26E H 0.7816 0.6428 0.7178 0.082 Uiso 0.540(7) 1 calc GR P A 2
H26F H 0.6546 0.6646 0.7152 0.082 Uiso 0.540(7) 1 calc GR P A 2
C27B C 0.583(4) 0.6199(17) 0.6581(12) 0.063(4) Uani 0.540(7) 1 d . P A 2
H27D H 0.5893 0.6567 0.6470 0.076 Uiso 0.540(7) 1 calc GR P A 2
H27E H 0.5197 0.6204 0.6741 0.076 Uiso 0.540(7) 1 calc GR P A 2
H27F H 0.5699 0.5910 0.6408 0.076 Uiso 0.540(7) 1 calc GR P A 2
C28B C 0.7904(9) 0.5975(4) 0.6518(3) 0.068(2) Uani 0.540(7) 1 d . P A 2
H28D H 0.8025 0.6322 0.6388 0.082 Uiso 0.540(7) 1 calc GR P A 2
H28E H 0.7699 0.5671 0.6362 0.082 Uiso 0.540(7) 1 calc GR P A 2
H28F H 0.8596 0.5875 0.6639 0.082 Uiso 0.540(7) 1 calc GR P A 2
C29 C 0.5866(3) 0.54710(17) 0.74077(10) 0.0519(10) Uani 1 1 d . . . .
C30 C 0.5901(5) 0.4908(3) 0.75965(19) 0.172(4) Uani 1 1 d . . . .
H30A H 0.5621 0.4610 0.7446 0.258 Uiso 1 1 calc GR . . .
H30B H 0.5427 0.4929 0.7800 0.258 Uiso 1 1 calc GR . . .
H30C H 0.6677 0.4824 0.7663 0.258 Uiso 1 1 calc GR . . .
C31 C 0.6261(4) 0.5935(3) 0.76438(13) 0.129(3) Uani 1 1 d . . . .
H31A H 0.7028 0.5854 0.7721 0.193 Uiso 1 1 calc GR . . .
H31B H 0.5759 0.5958 0.7841 0.193 Uiso 1 1 calc GR . . .
H31C H 0.6253 0.6295 0.7522 0.193 Uiso 1 1 calc GR . . .
C32 C 0.4646(3) 0.55957(17) 0.73006(11) 0.0605(11) Uani 1 1 d . . . .
H32A H 0.4605 0.5972 0.7200 0.091 Uiso 1 1 calc GR . . .
H32B H 0.4155 0.5578 0.7501 0.091 Uiso 1 1 calc GR . . .
H32C H 0.4400 0.5316 0.7133 0.091 Uiso 1 1 calc GR . . .
C33 C 0.6215(3) 0.48310(15) 0.67912(12) 0.0655(13) Uani 1 1 d . . . .
H33A H 0.5461 0.4749 0.6886 0.079 Uiso 1 1 calc R . . .
H33B H 0.6120 0.4972 0.6555 0.079 Uiso 1 1 calc R . . .
C34 C 0.6459(2) 0.38304(12) 0.66444(7) 0.0257(7) Uani 1 1 d . . . .
C35 C 0.5389(3) 0.37410(13) 0.65147(8) 0.0327(7) Uani 1 1 d . . . .
H35 H 0.4851 0.4036 0.6515 0.039 Uiso 1 1 calc R . . .
C36 C 0.5108(3) 0.32146(14) 0.63832(8) 0.0378(8) Uani 1 1 d . . . .
H36 H 0.4374 0.3153 0.6295 0.045 Uiso 1 1 calc R . . .
C37 C 0.5876(3) 0.27846(14) 0.63802(9) 0.0376(8) Uani 1 1 d . . . .
H37 H 0.5671 0.2429 0.6290 0.045 Uiso 1 1 calc R . . .
C38 C 0.6964(2) 0.28686(12) 0.65101(8) 0.0300(7) Uani 1 1 d . . . .
H38 H 0.7495 0.2571 0.6509 0.036 Uiso 1 1 calc R . . .
C39 C 0.7251(2) 0.33881(12) 0.66387(7) 0.0245(7) Uani 1 1 d . . . .
C40 C 0.9171(2) 0.31263(12) 0.68222(8) 0.0277(7) Uani 1 1 d . . . .
H40A H 0.9280 0.2914 0.6608 0.033 Uiso 1 1 calc R . . .
H40B H 0.8937 0.2858 0.7002 0.033 Uiso 1 1 calc R . . .
C41 C 1.1320(3) 0.34810(13) 0.65340(8) 0.0315(7) Uani 1 1 d . . . .
C42 C 1.0552(3) 0.37714(15) 0.62701(9) 0.0429(9) Uani 1 1 d . . . .
H42A H 1.0306 0.4136 0.6359 0.052 Uiso 1 1 calc GR . . .
H42B H 0.9894 0.3534 0.6226 0.052 Uiso 1 1 calc GR . . .
H42C H 1.0970 0.3828 0.6057 0.052 Uiso 1 1 calc GR . . .
C43 C 1.2352(3) 0.38615(14) 0.65849(10) 0.0453(9) Uani 1 1 d . . . .
H43A H 1.2715 0.3929 0.6364 0.054 Uiso 1 1 calc GR . . .
H43B H 1.2885 0.3677 0.6739 0.054 Uiso 1 1 calc GR . . .
H43C H 1.2113 0.4221 0.6684 0.054 Uiso 1 1 calc GR . . .
C44 C 1.1687(3) 0.29116(14) 0.63916(9) 0.0398(8) Uani 1 1 d . . . .
H44A H 1.1029 0.2667 0.6367 0.048 Uiso 1 1 calc GR . . .
H44B H 1.2227 0.2737 0.6548 0.048 Uiso 1 1 calc GR . . .
H44C H 1.2040 0.2965 0.6168 0.048 Uiso 1 1 calc GR . . .
C45 C 1.1108(3) 0.29359(14) 0.72532(8) 0.0360(8) Uani 1 1 d . . . .
C46 C 1.0457(3) 0.30317(19) 0.75859(9) 0.0625(12) Uani 1 1 d . . . .
H46A H 1.0727 0.2769 0.7760 0.075 Uiso 1 1 calc GR . . .
H46B H 0.9653 0.2968 0.7546 0.075 Uiso 1 1 calc GR . . .
H46C H 1.0574 0.3418 0.7664 0.075 Uiso 1 1 calc GR . . .
C47 C 1.2353(3) 0.30707(17) 0.73205(10) 0.0550(10) Uani 1 1 d . . . .
H47A H 1.2793 0.2993 0.7115 0.066 Uiso 1 1 calc GR . . .
H47B H 1.2629 0.2837 0.7508 0.066 Uiso 1 1 calc GR . . .
H47C H 1.2430 0.3468 0.7381 0.066 Uiso 1 1 calc GR . . .
C48 C 1.1006(3) 0.23185(14) 0.71513(10) 0.0508(10) Uani 1 1 d . . . .
H48A H 1.1310 0.2081 0.7334 0.061 Uiso 1 1 calc GR . . .
H48B H 1.1430 0.2253 0.6941 0.061 Uiso 1 1 calc GR . . .
H48C H 1.0213 0.2225 0.7114 0.061 Uiso 1 1 calc GR . . .
H1A H 0.889(2) 0.6673(11) 0.5714(7) 0.030(8) Uiso 1 1 d . . . .
H1B H 0.924(2) 0.6275(11) 0.5169(7) 0.029(8) Uiso 1 1 d . . . .
H2A H 0.841(2) 0.4265(11) 0.7278(7) 0.035(8) Uiso 1 1 d . . . .
H2B H 0.903(2) 0.4596(11) 0.6767(7) 0.030(8) Uiso 1 1 d . . . .

loop_
_atom_site_aniso_label
_atom_site_aniso_U_11
_atom_site_aniso_U_22
_atom_site_aniso_U_33
_atom_site_aniso_U_23
_atom_site_aniso_U_13
_atom_site_aniso_U_12
P1 0.0179(4) 0.0298(4) 0.0330(5) 0.0055(3) -0.0012(3) 0.0012(3)
P2 0.0179(4) 0.0311(4) 0.0326(5) 0.0052(3) -0.0007(3) 0.0021(3)
P3 0.0224(4) 0.0281(4) 0.0401(5) -0.0016(3) -0.0003(4) 0.0022(4)
P4 0.0171(4) 0.0299(4) 0.0359(5) -0.0053(3) -0.0031(3) 0.0017(3)
Si1 0.0186(5) 0.0326(5) 0.0416(6) 0.0117(4) 0.0019(4) -0.0003(4)
Si2 0.0183(5) 0.0295(5) 0.0421(6) -0.0054(4) -0.0055(4) 0.0006(4)
N1 0.0164(14) 0.0327(15) 0.0418(16) 0.0122(12) -0.0006(11) 0.0021(11)
N2 0.0190(14) 0.0319(14) 0.0402(16) 0.0125(11) -0.0020(11) -0.0003(11)
N3 0.0179(14) 0.0306(14) 0.0459(17) -0.0051(12) -0.0071(11) 0.0040(11)
N4 0.0155(13) 0.0299(14) 0.0384(16) -0.0018(11) -0.0040(11) 0.0013(11)
C1 0.0245(17) 0.0301(17) 0.0359(19) 0.0010(13) 0.0016(14) -0.0012(14)
C2 0.035(2) 0.058(2) 0.040(2) 0.0022(17) -0.0097(16) -0.0070(18)
C3 0.057(3) 0.044(2) 0.040(2) 0.0122(16) -0.0098(18) -0.0078(19)
C4 0.052(2) 0.056(2) 0.046(2) -0.0097(18) 0.0036(18) 0.003(2)
C5 0.0245(18) 0.045(2) 0.038(2) -0.0071(15) -0.0008(14) 0.0024(15)
C6 0.060(3) 0.125(4) 0.038(3) -0.015(2) -0.010(2) 0.033(3)
C7 0.031(2) 0.053(2) 0.057(2) -0.0078(18) 0.0063(17) 0.0103(17)
C8 0.059(3) 0.047(2) 0.084(3) -0.029(2) 0.018(2) -0.009(2)
C9 0.0245(18) 0.0342(18) 0.046(2) 0.0168(15) -0.0025(15) 0.0008(15)
C10 0.0234(17) 0.0308(17) 0.0290(17) 0.0049(13) 0.0041(13) 0.0029(14)
C11 0.0199(18) 0.0367(18) 0.038(2) 0.0056(14) -0.0006(13) 0.0009(14)
C12 0.0252(18) 0.0360(19) 0.045(2) 0.0031(15) 0.0031(15) -0.0072(15)
C13 0.036(2) 0.0261(17) 0.040(2) 0.0052(14) 0.0061(15) -0.0025(15)
C14 0.0270(18) 0.0324(17) 0.0374(19) 0.0066(14) 0.0031(14) 0.0065(15)
C15 0.0199(17) 0.0288(16) 0.0313(18) 0.0042(12) 0.0026(13) 0.0019(13)
C16 0.0215(18) 0.043(2) 0.048(2) 0.0159(15) 0.0008(14) 0.0025(15)
C17 0.0252(18) 0.0343(19) 0.043(2) -0.0059(14) 0.0075(14) -0.0009(14)
C18 0.052(3) 0.085(3) 0.052(3) -0.030(2) -0.001(2) -0.009(2)
C19 0.035(2) 0.052(2) 0.048(2) 0.0009(17) 0.0143(16) 0.0036(17)
C20 0.039(2) 0.034(2) 0.084(3) -0.0019(18) 0.018(2) 0.0071(17)
C21 0.037(2) 0.041(2) 0.036(2) -0.0008(14) -0.0042(15) 0.0028(16)
C22 0.080(3) 0.071(3) 0.044(3) -0.008(2) 0.011(2) 0.019(2)
C23 0.057(3) 0.061(3) 0.044(2) 0.0150(18) -0.0154(19) 0.000(2)
C24 0.053(3) 0.058(2) 0.047(2) -0.0010(18) -0.0168(19) -0.011(2)
C25A 0.053(4) 0.011(9) 0.031(5) -0.002(8) 0.007(3) 0.004(10)
C26A 0.105(9) 0.030(4) 0.069(7) 0.013(4) 0.003(5) -0.012(5)
C27A 0.075(7) 0.059(4) 0.055(9) 0.022(5) 0.000(6) 0.027(4)
C28A 0.075(6) 0.069(7) 0.061(5) 0.020(5) 0.036(4) 0.003(5)
C25B 0.053(4) 0.011(9) 0.031(5) -0.002(8) 0.007(3) 0.004(10)
C26B 0.105(9) 0.030(4) 0.069(7) 0.013(4) 0.003(5) -0.012(5)
C27B 0.075(7) 0.059(4) 0.055(9) 0.022(5) 0.000(6) 0.027(4)
C28B 0.075(6) 0.069(7) 0.061(5) 0.020(5) 0.036(4) 0.003(5)
C29 0.030(2) 0.075(3) 0.050(2) 0.021(2) 0.0115(17) 0.0003(19)
C30 0.074(4) 0.212(7) 0.230(8) 0.186(7) 0.077(5) 0.051(4)
C31 0.063(4) 0.262(8) 0.062(4) -0.083(4) 0.016(3) -0.013(4)
C32 0.033(2) 0.068(3) 0.080(3) -0.003(2) 0.017(2) 0.012(2)
C33 0.044(3) 0.037(2) 0.115(4) -0.033(2) -0.030(2) 0.0165(19)
C34 0.0185(16) 0.0312(17) 0.0275(17) -0.0006(13) -0.0006(12) -0.0020(13)
C35 0.0208(17) 0.0373(18) 0.040(2) -0.0017(14) -0.0026(14) 0.0043(14)
C36 0.0206(18) 0.047(2) 0.046(2) -0.0051(16) -0.0076(15) -0.0076(16)
C37 0.029(2) 0.0368(19) 0.047(2) -0.0098(15) -0.0066(15) -0.0051(16)
C38 0.0196(17) 0.0284(17) 0.042(2) -0.0042(13) -0.0002(14) 0.0010(13)
C39 0.0186(16) 0.0288(16) 0.0259(16) 0.0000(12) 0.0014(12) 0.0001(13)
C40 0.0182(16) 0.0321(17) 0.0329(18) -0.0005(13) -0.0021(13) 0.0015(13)
C41 0.0206(17) 0.0347(18) 0.0391(19) 0.0035(14) 0.0009(13) 0.0007(14)
C42 0.034(2) 0.050(2) 0.045(2) 0.0115(17) 0.0025(16) 0.0014(17)
C43 0.0247(19) 0.044(2) 0.068(3) 0.0088(17) 0.0064(17) -0.0017(16)
C44 0.034(2) 0.047(2) 0.038(2) -0.0076(15) 0.0054(15) 0.0062(16)
C45 0.0230(18) 0.048(2) 0.037(2) 0.0035(15) -0.0094(14) -0.0001(15)
C46 0.049(3) 0.103(3) 0.035(2) 0.003(2) -0.0044(18) 0.004(2)
C47 0.031(2) 0.075(3) 0.059(3) 0.009(2) -0.0213(18) -0.003(2)
C48 0.043(2) 0.044(2) 0.065(3) 0.0165(18) -0.0145(19) 0.0041(18)

loop_
_atom_type_symbol
_atom_type_description
_atom_type_scat_dispersion_real
_atom_type_scat_dispersion_imag
_atom_type_scat_source
C C 0.0033 0.0016 'International Tables Vol C Tables 4.2.6.8 and 6.1.1.4'
H H 0.0000 0.0000 'International Tables Vol C Tables 4.2.6.8 and 6.1.1.4'
N N 0.0061 0.0033 'International Tables Vol C Tables 4.2.6.8 and 6.1.1.4'
P P 0.1023 0.0942 'International Tables Vol C Tables 4.2.6.8 and 6.1.1.4'
Si Si 0.0817 0.0704 'International Tables Vol C Tables 4.2.6.8 and 6.1.1.4'

loop_
_geom_angle_atom_site_label_1
_geom_angle_atom_site_label_2
_geom_angle_atom_site_label_3
_geom_angle
C1 P1 C5 111.40(14)
C9 P1 C1 100.66(14)
C9 P1 C5 102.56(15)
C16 P2 C17 102.93(15)
C16 P2 C21 101.57(15)
C17 P2 C21 111.34(15)
C25A P3 C29 116.3(11)
C25A P3 C33 98.9(12)
C29 P3 C25B 108.1(9)
C33 P3 C25B 106.4(9)
C33 P3 C29 101.3(2)
C40 P4 C41 102.40(14)
C40 P4 C45 101.01(14)
C41 P4 C45 111.12(14)
N1 Si1 H1A 114.5(11)
N1 Si1 H1B 112.9(11)
N2 Si1 N1 91.00(12)
N2 Si1 H1A 113.9(11)
N2 Si1 H1B 113.6(10)
H1A Si1 H1B 109.9(15)
N3 Si2 H2A 114.2(12)
N3 Si2 H2B 113.7(11)
N4 Si2 N3 90.98(12)
N4 Si2 H2A 112.3(11)
N4 Si2 H2B 114.2(11)
H2A Si2 H2B 110.4(16)
C9 N1 Si1 129.4(2)
C10 N1 Si1 112.04(19)
C10 N1 C9 118.5(2)
C15 N2 Si1 112.06(19)
C15 N2 C16 119.2(2)
C16 N2 Si1 128.3(2)
C33 N3 Si2 127.8(2)
C34 N3 Si2 112.04(19)
C34 N3 C33 120.1(2)
C39 N4 Si2 111.74(18)
C39 N4 C40 119.2(2)
C40 N4 Si2 128.24(19)
C2 C1 P1 117.8(2)
C3 C1 P1 109.2(2)
C3 C1 C2 108.4(3)
C3 C1 C4 107.7(3)
C4 C1 P1 104.5(2)
C4 C1 C2 108.8(3)
C1 C2 H2C 109.5
C1 C2 H2D 109.5
C1 C2 H2E 109.5
H2C C2 H2D 109.5
H2C C2 H2E 109.5
H2D C2 H2E 109.5
C1 C3 H3A 109.5
C1 C3 H3B 109.5
C1 C3 H3C 109.5
H3A C3 H3B 109.5
H3A C3 H3C 109.5
H3B C3 H3C 109.5
C1 C4 H4A 109.5
C1 C4 H4B 109.5
C1 C4 H4C 109.5
H4A C4 H4B 109.5
H4A C4 H4C 109.5
H4B C4 H4C 109.5
C6 C5 P1 104.6(2)
C6 C5 C8 108.4(3)
C7 C5 P1 117.4(2)
C7 C5 C6 108.9(3)
C7 C5 C8 109.1(3)
C8 C5 P1 108.1(2)
C5 C6 H6A 109.5
C5 C6 H6B 109.5
C5 C6 H6C 109.5
H6A C6 H6B 109.5
H6A C6 H6C 109.5
H6B C6 H6C 109.5
C5 C7 H7A 109.5
C5 C7 H7B 109.5
C5 C7 H7C 109.5
H7A C7 H7B 109.5
H7A C7 H7C 109.5
H7B C7 H7C 109.5
C5 C8 H8A 109.5
C5 C8 H8B 109.5
C5 C8 H8C 109.5
H8A C8 H8B 109.5
H8A C8 H8C 109.5
H8B C8 H8C 109.5
P1 C9 H9A 109.4
P1 C9 H9B 109.4
N1 C9 P1 111.1(2)
N1 C9 H9A 109.4
N1 C9 H9B 109.4
H9A C9 H9B 108.0
N1 C10 C15 112.6(3)
C11 C10 N1 127.4(3)
C11 C10 C15 120.0(3)
C10 C11 H11 120.4
C10 C11 C12 119.1(3)
C12 C11 H11 120.4
C11 C12 H12 119.5
C13 C12 C11 121.0(3)
C13 C12 H12 119.5
C12 C13 H13 119.8
C12 C13 C14 120.4(3)
C14 C13 H13 119.8
C13 C14 H14 120.2
C15 C14 C13 119.6(3)
C15 C14 H14 120.2
N2 C15 C10 112.3(2)
C14 C15 N2 127.8(3)
C14 C15 C10 119.9(3)
P2 C16 H16A 109.8
P2 C16 H16B 109.8
N2 C16 P2 109.6(2)
N2 C16 H16A 109.8
N2 C16 H16B 109.8
H16A C16 H16B 108.2
C18 C17 P2 105.0(2)
C19 C17 P2 109.0(2)
C19 C17 C18 107.8(3)
C19 C17 C20 109.0(3)
C20 C17 P2 116.6(2)
C20 C17 C18 109.0(3)
C17 C18 H18A 109.5
C17 C18 H18B 109.5
C17 C18 H18C 109.5
H18A C18 H18B 109.5
H18A C18 H18C 109.5
H18B C18 H18C 109.5
C17 C19 H19A 109.5
C17 C19 H19B 109.5
C17 C19 H19C 109.5
H19A C19 H19B 109.5
H19A C19 H19C 109.5
H19B C19 H19C 109.5
C17 C20 H20A 109.5
C17 C20 H20B 109.5
C17 C20 H20C 109.5
H20A C20 H20B 109.5
H20A C20 H20C 109.5
H20B C20 H20C 109.5
C22 C21 P2 104.8(2)
C22 C21 C23 108.7(3)
C22 C21 C24 107.6(3)
C23 C21 P2 117.2(2)
C23 C21 C24 109.1(3)
C24 C21 P2 109.1(2)
C21 C22 H22A 109.5
C21 C22 H22B 109.5
C21 C22 H22C 109.5
H22A C22 H22B 109.5
H22A C22 H22C 109.5
H22B C22 H22C 109.5
C21 C23 H23A 109.5
C21 C23 H23B 109.5
C21 C23 H23C 109.5
H23A C23 H23B 109.5
H23A C23 H23C 109.5
H23B C23 H23C 109.5
C21 C24 H24A 109.5
C21 C24 H24B 109.5
C21 C24 H24C 109.5
H24A C24 H24B 109.5
H24A C24 H24C 109.5
H24B C24 H24C 109.5
C26A C25A P3 109(2)
C27A C25A P3 119(3)
C27A C25A C26A 109(2)
C27A C25A C28A 107(3)
C28A C25A P3 105.1(13)
C28A C25A C26A 108(3)
C25A C26A H26A 109.5
C25A C26A H26B 109.5
C25A C26A H26C 109.5
H26A C26A H26B 109.5
H26A C26A H26C 109.5
H26B C26A H26C 109.5
C25A C27A H27A 109.5
C25A C27A H27B 109.5
C25A C27A H27C 109.5
H27A C27A H27B 109.5
H27A C27A H27C 109.5
H27B C27A H27C 109.5
C25A C28A H28A 109.5
C25A C28A H28B 109.5
C25A C28A H28C 109.5
H28A C28A H28B 109.5
H28A C28A H28C 109.5
H28B C28A H28C 109.5
C26B C25B P3 106.6(18)
C26B C25B C27B 110(2)
C26B C25B C28B 111(2)
C27B C25B P3 115(3)
C28B C25B P3 104.9(12)
C28B C25B C27B 109(3)
C25B C26B H26D 109.5
C25B C26B H26E 109.5
C25B C26B H26F 109.5
H26D C26B H26E 109.5
H26D C26B H26F 109.5
H26E C26B H26F 109.5
C25B C27B H27D 109.5
C25B C27B H27E 109.5
C25B C27B H27F 109.5
H27D C27B H27E 109.5
H27D C27B H27F 109.5
H27E C27B H27F 109.5
C25B C28B H28D 109.5
C25B C28B H28E 109.5
C25B C28B H28F 109.5
H28D C28B H28E 109.5
H28D C28B H28F 109.5
H28E C28B H28F 109.5
C30 C29 P3 103.3(3)
C30 C29 C32 109.0(4)
C31 C29 P3 109.4(3)
C31 C29 C30 109.5(5)
C31 C29 C32 108.6(4)
C32 C29 P3 116.8(3)
C29 C30 H30A 109.5
C29 C30 H30B 109.5
C29 C30 H30C 109.5
H30A C30 H30B 109.5
H30A C30 H30C 109.5
H30B C30 H30C 109.5
C29 C31 H31A 109.5
C29 C31 H31B 109.5
C29 C31 H31C 109.5
H31A C31 H31B 109.5
H31A C31 H31C 109.5
H31B C31 H31C 109.5
C29 C32 H32A 109.5
C29 C32 H32B 109.5
C29 C32 H32C 109.5
H32A C32 H32B 109.5
H32A C32 H32C 109.5
H32B C32 H32C 109.5
P3 C33 H33A 109.7
P3 C33 H33B 109.7
N3 C33 P3 109.6(2)
N3 C33 H33A 109.7
N3 C33 H33B 109.7
H33A C33 H33B 108.2
N3 C34 C39 112.8(2)
C35 C34 N3 127.8(3)
C35 C34 C39 119.5(3)
C34 C35 H35 120.2
C34 C35 C36 119.6(3)
C36 C35 H35 120.2
C35 C36 H36 119.6
C37 C36 C35 120.9(3)
C37 C36 H36 119.6
C36 C37 H37 119.9
C36 C37 C38 120.3(3)
C38 C37 H37 119.9
C37 C38 H38 120.4
C39 C38 C37 119.3(3)
C39 C38 H38 120.4
N4 C39 C34 112.4(2)
C38 C39 N4 127.1(3)
C38 C39 C34 120.6(3)
P4 C40 H40A 109.8
P4 C40 H40B 109.8
N4 C40 P4 109.59(19)
N4 C40 H40A 109.8
N4 C40 H40B 109.8
H40A C40 H40B 108.2
C42 C41 P4 106.2(2)
C43 C41 P4 107.6(2)
C43 C41 C42 107.2(3)
C44 C41 P4 116.8(2)
C44 C41 C42 108.7(3)
C44 C41 C43 109.9(3)
C41 C42 H42A 109.5
C41 C42 H42B 109.5
C41 C42 H42C 109.5
H42A C42 H42B 109.5
H42A C42 H42C 109.5
H42B C42 H42C 109.5
C41 C43 H43A 109.5
C41 C43 H43B 109.5
C41 C43 H43C 109.5
H43A C43 H43B 109.5
H43A C43 H43C 109.5
H43B C43 H43C 109.5
C41 C44 H44A 109.5
C41 C44 H44B 109.5
C41 C44 H44C 109.5
H44A C44 H44B 109.5
H44A C44 H44C 109.5
H44B C44 H44C 109.5
C46 C45 P4 104.4(2)
C46 C45 C47 108.0(3)
C47 C45 P4 109.3(2)
C48 C45 P4 117.0(2)
C48 C45 C46 109.0(3)
C48 C45 C47 108.8(3)
C45 C46 H46A 109.5
C45 C46 H46B 109.5
C45 C46 H46C 109.5
H46A C46 H46B 109.5
H46A C46 H46C 109.5
H46B C46 H46C 109.5
C45 C47 H47A 109.5
C45 C47 H47B 109.5
C45 C47 H47C 109.5
H47A C47 H47B 109.5
H47A C47 H47C 109.5
H47B C47 H47C 109.5
C45 C48 H48A 109.5
C45 C48 H48B 109.5
C45 C48 H48C 109.5
H48A C48 H48B 109.5
H48A C48 H48C 109.5
H48B C48 H48C 109.5

loop_
_geom_bond_atom_site_label_1
_geom_bond_atom_site_label_2
_geom_bond_distance
P1 C1 1.884(3)
P1 C5 1.886(3)
P1 C9 1.867(3)
P2 C16 1.863(3)
P2 C17 1.883(3)
P2 C21 1.888(3)
P3 C25A 1.75(4)
P3 C25B 1.97(3)
P3 C29 1.880(4)
P3 C33 1.854(4)
P4 C40 1.858(3)
P4 C41 1.887(3)
P4 C45 1.891(3)
Si1 N1 1.749(3)
Si1 N2 1.746(2)
Si1 H1A 1.46(3)
Si1 H1B 1.45(3)
Si2 N3 1.747(2)
Si2 N4 1.746(2)
Si2 H2A 1.39(3)
Si2 H2B 1.39(3)
N1 C9 1.453(4)
N1 C10 1.401(4)
N2 C15 1.407(4)
N2 C16 1.465(4)
N3 C33 1.450(4)
N3 C34 1.397(4)
N4 C39 1.411(4)
N4 C40 1.457(4)
C1 C2 1.537(4)
C1 C3 1.529(4)
C1 C4 1.536(4)
C2 H2C 0.9800
C2 H2D 0.9800
C2 H2E 0.9800
C3 H3A 0.9800
C3 H3B 0.9800
C3 H3C 0.9800
C4 H4A 0.9800
C4 H4B 0.9800
C4 H4C 0.9800
C5 C6 1.529(5)
C5 C7 1.526(4)
C5 C8 1.532(5)
C6 H6A 0.9800
C6 H6B 0.9800
C6 H6C 0.9800
C7 H7A 0.9800
C7 H7B 0.9800
C7 H7C 0.9800
C8 H8A 0.9800
C8 H8B 0.9800
C8 H8C 0.9800
C9 H9A 0.9900
C9 H9B 0.9900
C10 C11 1.388(4)
C10 C15 1.421(4)
C11 H11 0.9500
C11 C12 1.394(4)
C12 H12 0.9500
C12 C13 1.376(4)
C13 H13 0.9500
C13 C14 1.401(4)
C14 H14 0.9500
C14 C15 1.380(4)
C16 H16A 0.9900
C16 H16B 0.9900
C17 C18 1.538(5)
C17 C19 1.531(4)
C17 C20 1.533(5)
C18 H18A 0.9800
C18 H18B 0.9800
C18 H18C 0.9800
C19 H19A 0.9800
C19 H19B 0.9800
C19 H19C 0.9800
C20 H20A 0.9800
C20 H20B 0.9800
C20 H20C 0.9800
C21 C22 1.535(5)
C21 C23 1.536(5)
C21 C24 1.537(5)
C22 H22A 0.9800
C22 H22B 0.9800
C22 H22C 0.9800
C23 H23A 0.9800
C23 H23B 0.9800
C23 H23C 0.9800
C24 H24A 0.9800
C24 H24B 0.9800
C24 H24C 0.9800
C25A C26A 1.59(4)
C25A C27A 1.50(7)
C25A C28A 1.52(3)
C26A H26A 0.9800
C26A H26B 0.9800
C26A H26C 0.9800
C27A H27A 0.9800
C27A H27B 0.9800
C27A H27C 0.9800
C28A H28A 0.9800
C28A H28B 0.9800
C28A H28C 0.9800
C25B C26B 1.52(2)
C25B C27B 1.57(6)
C25B C28B 1.55(3)
C26B H26D 0.9800
C26B H26E 0.9800
C26B H26F 0.9800
C27B H27D 0.9800
C27B H27E 0.9800
C27B H27F 0.9800
C28B H28D 0.9800
C28B H28E 0.9800
C28B H28F 0.9800
C29 C30 1.532(6)
C29 C31 1.517(6)
C29 C32 1.539(5)
C30 H30A 0.9800
C30 H30B 0.9800
C30 H30C 0.9800
C31 H31A 0.9800
C31 H31B 0.9800
C31 H31C 0.9800
C32 H32A 0.9800
C32 H32B 0.9800
C32 H32C 0.9800
C33 H33A 0.9900
C33 H33B 0.9900
C34 C35 1.386(4)
C34 C39 1.413(4)
C35 H35 0.9500
C35 C36 1.396(4)
C36 H36 0.9500
C36 C37 1.372(4)
C37 H37 0.9500
C37 C38 1.404(4)
C38 H38 0.9500
C38 C39 1.378(4)
C40 H40A 0.9900
C40 H40B 0.9900
C41 C42 1.543(4)
C41 C43 1.538(4)
C41 C44 1.529(4)
C42 H42A 0.9800
C42 H42B 0.9800
C42 H42C 0.9800
C43 H43A 0.9800
C43 H43B 0.9800
C43 H43C 0.9800
C44 H44A 0.9800
C44 H44B 0.9800
C44 H44C 0.9800
C45 C46 1.535(5)
C45 C47 1.538(4)
C45 C48 1.528(5)
C46 H46A 0.9800
C46 H46B 0.9800
C46 H46C 0.9800
C47 H47A 0.9800
C47 H47B 0.9800
C47 H47C 0.9800
C48 H48A 0.9800
C48 H48B 0.9800
C48 H48C 0.9800

loop_
_geom_torsion_atom_site_label_1
_geom_torsion_atom_site_label_2
_geom_torsion_atom_site_label_3
_geom_torsion_atom_site_label_4
_geom_torsion
Si1 N1 C9 P1 -0.7(4)
Si1 N1 C10 C11 -179.5(3)
Si1 N1 C10 C15 1.5(3)
Si1 N2 C15 C10 -0.9(3)
Si1 N2 C15 C14 178.6(3)
Si1 N2 C16 P2 -14.8(4)
Si2 N3 C33 P3 -12.6(5)
Si2 N3 C34 C35 178.7(3)
Si2 N3 C34 C39 -1.2(3)
Si2 N4 C39 C34 2.9(3)
Si2 N4 C39 C38 -177.2(3)
Si2 N4 C40 P4 -19.1(3)
N1 Si1 N2 C15 1.4(2)
N1 Si1 N2 C16 -170.4(3)
N1 C10 C11 C12 -179.9(3)
N1 C10 C15 N2 -0.4(4)
N1 C10 C15 C14 -179.9(3)
N2 Si1 N1 C9 -179.4(3)
N2 Si1 N1 C10 -1.7(2)
N3 Si2 N4 C39 -3.0(2)
N3 Si2 N4 C40 -172.3(3)
N3 C34 C35 C36 -179.3(3)
N3 C34 C39 N4 -1.0(4)
N3 C34 C39 C38 179.0(3)
N4 Si2 N3 C33 -173.9(3)
N4 Si2 N3 C34 2.4(2)
C1 P1 C5 C6 166.4(3)
C1 P1 C5 C7 45.7(3)
C1 P1 C5 C8 -78.2(3)
C1 P1 C9 N1 130.9(2)
C5 P1 C1 C2 -57.4(3)
C5 P1 C1 C3 66.8(3)
C5 P1 C1 C4 -178.2(2)
C5 P1 C9 N1 -114.1(2)
C9 P1 C1 C2 50.8(3)
C9 P1 C1 C3 175.0(2)
C9 P1 C1 C4 -70.1(2)
C9 P1 C5 C6 59.5(3)
C9 P1 C5 C7 -61.2(3)
C9 P1 C5 C8 174.9(3)
C9 N1 C10 C11 -1.5(5)
C9 N1 C10 C15 179.5(3)
C10 N1 C9 P1 -178.3(2)
C10 C11 C12 C13 0.2(5)
C11 C10 C15 N2 -179.5(3)
C11 C10 C15 C14 1.0(5)
C11 C12 C13 C14 0.5(5)
C12 C13 C14 C15 -0.5(5)
C13 C14 C15 N2 -179.7(3)
C13 C14 C15 C10 -0.3(5)
C15 N2 C16 P2 173.9(2)
C15 C10 C11 C12 -1.0(5)
C16 P2 C17 C18 55.4(3)
C16 P2 C17 C19 170.7(2)
C16 P2 C17 C20 -65.4(3)
C16 P2 C21 C22 -77.2(3)
C16 P2 C21 C23 43.4(3)
C16 P2 C21 C24 167.9(2)
C16 N2 C15 C10 171.8(3)
C16 N2 C15 C14 -8.8(5)
C17 P2 C16 N2 -107.9(2)
C17 P2 C21 C22 173.9(2)
C17 P2 C21 C23 -65.6(3)
C17 P2 C21 C24 58.9(3)
C21 P2 C16 N2 136.7(2)
C21 P2 C17 C18 163.5(2)
C21 P2 C17 C19 -81.2(3)
C21 P2 C17 C20 42.7(3)
C25A P3 C29 C30 173.0(16)
C25A P3 C29 C31 -70.4(16)
C25A P3 C29 C32 53.4(16)
C25A P3 C33 N3 124.4(14)
C25B P3 C25A C26A 49(15)
C25B P3 C25A C27A -76(16)
C25B P3 C25A C28A 164(19)
C25B P3 C29 C30 178.6(12)
C25B P3 C29 C31 -64.8(12)
C25B P3 C29 C32 59.0(11)
C25B P3 C33 N3 130.7(11)
C29 P3 C25A C26A 82(2)
C29 P3 C25A C27A -43(3)
C29 P3 C25A C28A -162.8(17)
C29 P3 C33 N3 -116.4(3)
C33 P3 C25A C26A -170.2(17)
C33 P3 C25A C27A 65(3)
C33 P3 C25A C28A -55(3)
C33 P3 C29 C30 67.0(4)
C33 P3 C29 C31 -176.4(4)
C33 P3 C29 C32 -52.6(3)
C33 N3 C34 C35 -4.7(5)
C33 N3 C34 C39 175.4(3)
C34 N3 C33 P3 171.4(2)
C34 C35 C36 C37 -0.1(5)
C35 C34 C39 N4 179.0(3)
C35 C34 C39 C38 -1.0(4)
C35 C36 C37 C38 0.0(5)
C36 C37 C38 C39 -0.4(5)
C37 C38 C39 N4 -179.1(3)
C37 C38 C39 C34 0.8(5)
C39 N4 C40 P4 172.4(2)
C39 C34 C35 C36 0.6(5)
C40 P4 C41 C42 54.4(2)
C40 P4 C41 C43 169.0(2)
C40 P4 C41 C44 -66.9(3)
C40 P4 C45 C46 -78.5(2)
C40 P4 C45 C47 166.1(2)
C40 P4 C45 C48 42.0(3)
C40 N4 C39 C34 173.2(3)
C40 N4 C39 C38 -6.8(4)
C41 P4 C40 N4 -100.8(2)
C41 P4 C45 C46 173.4(2)
C41 P4 C45 C47 58.1(3)
C41 P4 C45 C48 -66.0(3)
C45 P4 C40 N4 144.4(2)
C45 P4 C41 C42 161.6(2)
C45 P4 C41 C43 -83.9(2)
C45 P4 C41 C44 40.2(3)
